data_1010520
loop_
_publ_author_name
'Zachariasen, W H'

_publ_section_title
;
The Crystal Structure of Germanium Disulphide
;
_journal_coden_ASTM JCPSA6
_journal_name_full 'Journal of Chemical Physics'
_journal_page_first 618
_journal_page_last 619
_journal_paper_doi 10.1063/1.1749915
_journal_volume 4
_journal_year 1936
_chemical_formula_structural 'Ge S2'
_chemical_formula_sum 'Ge S2'
_chemical_name_systematic 'Germanium sulfide'
_space_group_IT_number 43
_symmetry_cell_setting orthorhombic
_symmetry_Int_Tables_number 43
_symmetry_space_group_name_Hall 'F 2 -2d'
_symmetry_space_group_name_H-M 'F d d 2'
_cell_angle_alpha 90
_cell_angle_beta 90
_cell_angle_gamma 90
_cell_formula_units_Z 24
_cell_length_a 11.66(5)
_cell_length_b 22.34(10)
_cell_length_c 6.86(3)
_cell_volume 1786.9
_exptl_crystal_density_meas 3.01
_cod_database_code 1010520

loop_
_symmetry_equiv_pos_as_xyz
x,y,z
-x,-y,z
1/4-x,1/4+y,1/4+z
1/4+x,1/4-y,1/4+z
x,1/2+y,1/2+z
1/2+x,y,1/2+z
1/2+x,1/2+y,z
-x,1/2-y,1/2+z
1/2-x,-y,1/2+z
1/2-x,1/2-y,z
1/4-x,3/4+y,3/4+z
3/4-x,1/4+y,3/4+z
3/4-x,3/4+y,1/4+z
1/4+x,3/4-y,3/4+z
3/4+x,1/4-y,3/4+z
3/4+x,3/4-y,1/4+z

loop_
_atom_site_label
_atom_site_type_symbol
_atom_site_symmetry_multiplicity
_atom_site_Wyckoff_symbol
_atom_site_fract_x
_atom_site_fract_y
_atom_site_fract_z
_atom_site_occupancy
_atom_site_attached_hydrogens
_atom_site_calc_flag
Ge1 Ge4+ 8 a 0. 0. 0. 1. 0 d
Ge2 Ge4+ 16 b 0.125 0.139 0. 1. 0 d
S1 S2- 16 b 0.022 0.08 0.183 1. 0 d
S2 S2- 16 b 0.152 -0.014 -0.183 1. 0 d
S3 S2- 16 b 0.062 0.125 -0.278 1. 0 d

loop_
_atom_type_symbol
_atom_type_oxidation_number
Ge4+ 4.000
S2- -2.000
